data_1533115
loop_
_publ_author_name
'Ehrenberg, H.'
'Knapp, M.'
'Baehtz, C.'
'Klemme, S.'

_publ_section_title
;
 Tetragonal low-temperature phase of Mg Cr2 O4
;
_journal_name_full 'Powder Diffraction'
_journal_page_first 230
_journal_page_last 233
_journal_volume 17
_journal_year 2002
_chemical_formula_sum 'Cr2 Mg O4'
_chemical_name_systematic 'Mg (Cr2 O4)'
_space_group_IT_number 141
_symmetry_space_group_name_Hall '-I 4bd 2'
_symmetry_space_group_name_H-M 'I 41/a m d :2'
_cell_angle_alpha 90
_cell_angle_beta 90
_cell_angle_gamma 90
_cell_formula_units_Z 4
_cell_length_a 5.89199
_cell_length_b 5.89199
_cell_length_c 8.31677
_cell_volume 288.721
_citation_journal_id_ASTM PODIE2
_cod_data_source_file Ehrenberg_PODIE2_2002_8.cif
_cod_data_source_block Cr2Mg1O4
_cod_original_cell_volume 288.7212
_cod_original_formula_sum 'Cr2 Mg1 O4'
_cod_database_code 1533115

loop_
_symmetry_equiv_pos_as_xyz
x,y,z
-y+1/4,x+3/4,z+1/4
-x+1/2,-y,z+1/2
y+1/4,-x+1/4,z+3/4
x,-y,-z
y+1/4,x+3/4,-z+1/4
-x+1/2,y,-z+1/2
-y+1/4,-x+1/4,-z+3/4
-x,-y,-z
y-1/4,-x-3/4,-z-1/4
x-1/2,y,-z-1/2
-y-1/4,x-1/4,-z-3/4
-x,y,z
-y-1/4,-x-3/4,z-1/4
x-1/2,-y,z-1/2
y-1/4,x-1/4,z-3/4
x+1/2,y+1/2,z+1/2
-y+3/4,x+5/4,z+3/4
-x+1,-y+1/2,z+1
y+3/4,-x+3/4,z+5/4
x+1/2,-y+1/2,-z+1/2
y+3/4,x+5/4,-z+3/4
-x+1,y+1/2,-z+1
-y+3/4,-x+3/4,-z+5/4
-x+1/2,-y+1/2,-z+1/2
y+1/4,-x-1/4,-z+1/4
x,y+1/2,-z
-y+1/4,x+1/4,-z-1/4
-x+1/2,y+1/2,z+1/2
-y+1/4,-x-1/4,z+1/4
x,-y+1/2,z
y+1/4,x+1/4,z-1/4

loop_
_atom_site_label
_atom_site_type_symbol
_atom_site_fract_x
_atom_site_fract_y
_atom_site_fract_z
_atom_site_occupancy
_atom_site_U_iso_or_equiv
Mg1 Mg+2 0 0.75 0.125 1 0.0
O1 O-2 0 0.5183 0.7415 1 0.0
Cr1 Cr+3 0 0 0.5 1 0.0
